data_2100996
loop_
_publ_author_name
'Wang, J.-C.'
'Shih, L. J.'
'Chen, Y.-J.'
'Wang, Y.'
'Fronczek, F. R.'
'Watkins, S. F.'

_publ_section_title
;
 Structure of
 <i>trans</i>-<i>M</i>(CO)(C~4~N~3~)(PPh~3~)~2~.1.5C~6~H~6~ (<i>M</i> =
 Ir and Rh): the pyramidal geometry of the tricyanomethanide anion
 (C~4~N~3~^{-^})
;
_journal_issue 4
_journal_name_full 'Acta Crystallographica Section B'
_journal_page_first 680
_journal_page_last 685
_journal_paper_doi 10.1107/S0108768193001466
_journal_volume 49
_journal_year 1993
_chemical_formula_moiety 'C41 H30 Ir1 N3 O1 P2,1.5(C6 H6)'
_chemical_formula_sum 'C50 H39 Ir N3 O P2'
_chemical_formula_weight 952.04
_space_group_IT_number 2
_space_group_name_Hall '-P 1'
_space_group_name_H-M_alt 'P -1'
_symmetry_cell_setting triclinic
_symmetry_space_group_name_Hall '-P 1'
_symmetry_space_group_name_H-M 'P -1'
_cell_angle_alpha 91.61(2)
_cell_angle_beta 99.60(3)
_cell_angle_gamma 114.48(3)
_cell_formula_units_Z 2
_cell_length_a 11.330(4)
_cell_length_b 12.337(4)
_cell_length_c 16.908(4)
_cell_volume 2108.3(13)
_diffrn_radiation_type Mo
_diffrn_radiation_wavelength 0.71073
_exptl_absorpt_coefficient_mu 3.27
_exptl_crystal_density_diffrn 1.500
_cod_data_source_file cr0435.cif
_cod_data_source_block cr0435b
_cod_original_cell_volume 2108.4(12)
_cod_original_formula_sum 'C50 H39 Ir1 N3 O1 P2'
_cod_database_code 2100996

loop_
_space_group_symop_id
_space_group_symop_operation_xyz
1 x,y,z
2 -x,-y,-z

loop_
_atom_site_label
_atom_site_fract_x
_atom_site_fract_y
_atom_site_fract_z
Ir1 .327510(10) .161070(10) .249440(10)
P1 .42000(10) .09358(9) .15809(6)
P2 .21950(10) .23148(9) .32796(7)
O10 .5408(4) .4085(3) .2678(2)
N1 .1772(3) -.0079(3) .2294(2)
N2 -.0056(5) -.3315(4) .0580(3)
N31 -.1030(10) -.3500(9) .3018(6)
N32 -.1710(10) -.3220(10) .2722(8)
C1 .1012(4) -.1049(4) .2142(3)
C2 .0019(4) -.2828(4) .1186(3)
C4 .0111(4) -.2233(4) .1931(3)
C10 .4604(4) .3138(4) .2613(3)
C431 -.0497(8) -.2967(8) .2554(6)
C432 -.0890(10) -.2760(10) .2355(7)
C11 .3006(4) .0437(4) .0635(3)
C12 .2514(4) -.0704(4) .0232(3)
C13 .1548(5) -.1031(4) -.0472(3)
C14 .1090(5) -.0209(5) -.0785(3)
C15 .1576(5) .0924(5) -.0381(3)
C16 .2521(4) .1248(4) .0334(3)
C21 .4604(4) -.0313(4) .1834(3)
C22 .5310(4) -.0679(4) .1374(3)
C23 .5603(5) -.1639(5) .1563(3)
C24 .5212(5) -.2226(4) .2224(3)
C25 .4548(5) -.1854(4) .2698(3)
C26 .4231(4) -.0894(4) .2508(3)
C31 .5729(4) .2039(4) .1344(3)
C32 .5817(4) .2406(4) .0579(3)
C33 .7017(5) .3260(4) .0439(3)
C34 .8111(5) .3757(5) .1052(3)
C35 .8017(5) .3393(5) .1818(3)
C36 .6835(5) .2533(4) .1961(3)
C41 .0582(4) .1226(4) .3404(3)
C42 .0537(5) .0302(4) .3875(3)
C43 -.0650(5) -.0574(4) .3981(3)
C44 -.1817(5) -.0532(5) .3622(3)
C45 -.1800(5) .0367(5) .3152(4)
C46 -.0600(5) .1246(4) .3032(3)
C51 .1914(4) .3526(4) .2816(3)
C52 .1702(5) .3471(4) .1973(3)
C53 .1526(5) .4385(5) .1579(3)
C54 .1567(5) .5359(5) .2017(3)
C55 .1731(5) .5408(5) .2849(3)
C56 .1908(5) .4494(4) .3251(3)
C61 .3059(4) .2900(4) .4315(3)
C62 .2440(4) .3167(4) .4889(3)
C63 .3137(5) .3642(5) .5671(3)
C64 .4446(5) .3835(5) .5881(3)
C65 .5052(5) .3540(4) .5327(3)
C66 .4372(4) .3072(4) .4543(3)
C71 .4136(6) .4520(5) -.0735(4)
C72 .4511(5) .48851(5) .0713(4)
C73 .3657(5) .4377(5) -.0020(4)
C81 .280 -.236 .550
C82 .202 -.243 .475
C83 .239 -.145 .430
C84 .354 -.041 .460
C85 .431 -.035 .535
C86 .394 -.132 .580
C811 .274 -.232 .568
C821 .216 -.192 .502
C831 .102 -.273 .450
C841 .046 -.393 .463
C851 .104 -.433 .529
C861 .218 -.352 .581
H12 .284 -.126 .043
H13 .120 -.182 -.074
H14 .045 -.043 -.127
H15 .127 .149 -.059
H16 .283 .202 .062
H22 .560 -.027 .093
H23 .604 -.191 .123
H24 .545 -.286 .237
H25 .428 -.226 .315
H26 .377 -.064 .284
H32 .507 .207 .015
H33 .707 .351 -.009
H34 .892 .433 .094
H35 .877 .374 .224
H36 .678 .228 .248
H42 .134 .028 .413
H43 -.067 -.120 .430
H44 -.264 -.113 .370
H45 -.261 .038 .290
H46 -.059 .186 .270
H52 .167 .280 .167
H53 .138 .434 .101
H54 .149 .600 .175
H55 .172 .606 .315
H56 .203 .454 .382
H62 .154 .302 .475
H63 .271 .383 .606
H64 .493 .417 .641
H65 .595 .366 .548
H66 .480 .287 .416

loop_
_geom_angle_atom_site_label_1
_geom_angle_atom_site_label_2
_geom_angle_atom_site_label_3
_geom_angle
P1 Ir1 P2 173.36(3)
P1 Ir1 N1 86.20(7)
P1 Ir1 C10 92.20(10)
P2 Ir1 N1 92.75(7)
P2 Ir1 C10 88.60(10)
N1 Ir1 C10 176.70(10)
Ir P1 C11 107.00(10)
Ir1 P1 C21 116.90(10)
Ir1 P1 C31 116.30(10)
C11 P1 C21 106.60(10)
C11 P1 C31 105.90(10)
C21 P1 C31 103.20(10)
Ir1 P2 C41 115.60(10)
Ir1 P2 C51 109.20(10)
Ir1 P2 C61 115.80(10)
C41 P2 C51 105.80(10)
C41 P2 C61 102.90(10)
C51 P2 C61 106.70(10)
Ir1 N1 C1 173.3(3)
N1 C1 C4 177.6(4)
N2 C2 C4 180.0(7)
C1 C4 C2 120.1(3)
C1 C4 C431 120.0(4)
C1 C4 C432 120.2(5)
C2 C4 1431 118.0(4)
C2 C4 C432 118.2(4)
C431 C4 C432 26.3(4)
Ir1 C10 O10 178.9(3)
N31 C431 N32 47.8(5)
N31 C431 C4 175.1(8)
N31 C431 C432 107.0(10)
N32 C431 C4 127.3(7)
N32 C431 C432 59.0(10)
C4 C431 C432 69.0(10)
N31 C432 N32 44.5(6)
N31 C432 C4 133.0(8)
N31 C432 C431 48.0(10)
N32 C432 C4 177.0(10)
N32 N31 C431 77.8(8)
N32 N31 C432 52.3(7)
C431 N31 C432 25.6(5)
N31 N32 C431 54.4(7)
N31 N32 C432 83.3(9)
C431 N32 C432 28.9(5)
C12 C13 C14 120.5(3)
C13 C14 C15 119.4(3)
C14 C15 C16 120.3(3)
C11 C16 C15 120.2(3)
P1 C21 C22 120.8(2)
P1 C21 C26 119.9(2)
C22 C21 C26 119.3(3)
C21 C22 C23 120.6(3)
C22 C23 C24 119.9(3)
C23 C24 C25 120.2(3)
C24 C25 C26 120.5(3)
C21 C26 C25 119.4(3)
P1 C31 C32 122.5(2)
P1 C31 C36 118.0(2)
N32 C432 C431 92.0(10)
C4 C432 C431 85.0(10)
P1 C11 C12 123.7(2)
P1 C11 C16 116.6(2)
C12 C11 C16 119.6(3)
C11 C12 C13 119.9(3)
C43 C44 C45 120.6(4)
C44 C45 C46 120.2(4)
C41 C46 C45 119.7(3)
P2 C51 C52 117.6(3)
P2 C51 C56 123.7(2)
C52 C51 C56 118.6(3)
C51 C52 C53 120.8(3)
C52 C53 C54 120.1(3)
C53 C54 C55 119.9(4)
C54 C55 C56 120.5(4)
C51 C56 C55 120.1(3)
P2 C61 C62 121.8(2)
P2 C61 C66 119.1(2)
C62 C61 C66 119.1(3)
C32 C31 C36 119.4(3)
C31 C32 C33 119.7(3)
C32 C33 C34 120.8(3)
C33 C34 C35 119.3(4)
C34 C35 C36 120.3(4)
C31 C36 C35 120.5(3)
P2 C41 C42 117.7(2)
P2 C41 C46 123.2(2)
C42 C41 C46 119.0(3)
C41 C42 C43 121.2(3)
C42 C43 C44 119.4(3)
C86 C81 C821 99
C86 C81 C861 133
C811 C81 C821 105
C811 C81 C861 71
C821 C81 C861 123
C81 C82 C83 119
C81 C82 C811 9
C81 C82 C821 65
C81 C82 C831 137
C61 C62 C63 120.4(3)
C62 C63 C64 119.7(3)
C63 C64 C65 120.2(3)
C64 C65 C66 120.7(3)
C61 C66 C65 119.7(3)
C71 C73 C72 120.5(4)
C82 C81 C86 120
C82 C81 C811 126
C82 C81 C821 30
C82 C81 C861 106
C86 C81 C811 81
C85 C86 C811 127
C81 C811 C82 43
C81 C811 C86 85
C81 C811 C821 62
C81 C811 C861 96
C82 C811 C86 107
C82 C811 C821 25
C82 C811 C861 99
C86 C811 C821 94
C83 C82 C811 121
C83 C82 C821 74
C83 C82 C831 92
C811 C82 C821 59
C811 C82 C831 130
C821 C82 C831 104
C82 C83 C84 119
C82 C83 C821 29
C82 C83 C831 35
C84 C83 C821 98
C84 C83 C831 148
C821 C83 C831 50
C83 C84 C85 120
C84 C85 C86 119
C81 C86 C85 119
C81 C86 C811 13
C83 C831 C841 149
C821 C831 C841 120
C831 C841 C851 119
C841 C851 C861 120
C86 C811 C861 141
C821 C811 C861 119
C81 C821 C82 84
C81 C821 C83 130
C81 C821 C811 12
C81 C821 C831 117
C82 C821 C83 76
C82 C821 C811 94
C82 C821 C831 46
C83 C821 C811 141
C83 C821 C831 80
C811 C821 C831 120
C82 C831 C83 51
C82 C831 C821 29
C82 C831 C841 104
C83 C831 C821 49
C81 C861 C811 12
C81 C861 C851 113
C811 C861 C851 120

loop_
_geom_bond_atom_site_label_1
_geom_bond_atom_site_label_2
_geom_bond_distance
Ir1 P1 2.3173(8)
Ir1 P2 2.3178(8)
Ir1 N1 2.046(3)
Ir1 C10 1.840(3)
P1 C11 1.817(3)
P1 C21 1.822(3)
P1 C31 1.822(3)
P2 C41 1.817(3)
P2 C51 1.823(3)
P2 C61 1.822(3)
O10 C10 1.133(4)
N1 C1 1.137(4)
N2 C2 1.146(5)
N31 N32 1.030(10)
N31 C431 1.130(10)
N31 C432 1.460(10)
N32 C431 1.360(10)
N32 C432 1.160(10)
C1 C4 1.385(4)
C2 C4 1.406(5)
C12 C13 1.397(5)
C13 C14 1.396(5)
C14 C15 1.381(5)
C15 C16 1.397(5)
C21 C22 1.393(4)
C21 C26 1.395(4)
C22 C23 1.388(5)
C23 C24 1.382(5)
C24 C25 1.374(5)
C25 C26 1.404(5)
C31 C32 1.387(4)
C31 C36 1.387(4)
C32 C33 1.397(5)
C33 C34 1.376(5)
C34 C35 1.388(5)
C35 C36 1.386(5)
C41 C42 1.396(4)
C41 C46 1.391(4)
C42 C43 1.377(5)
C43 C44 1.383(5)
C4 C431 1.478(8)
C4 C432 1.381(9)
C431 C432 0.656(9)
C11 C12 1.388(4)
C11 C16 1.397(4)
C53 C54 1.373(5)
C54 C55 1.385(5)
C55 C56 1.399(5)
C61 C62 1.392(5)
C61 C66 1.396(4)
C62 C63 1.394(5)
C63 C64 1.382(5)
C64 C65 1.373(5)
C65 C66 1.389(5)
C71 C73 1.392(6)
C72 C73 1.380(6)
C81 C82 1.395
C81 C86 1.395
C81 C811 0.320
C81 C821 1.276
C81 C861 1.464
C44 C45 1.378(5)
C45 C46 1.396(5)
C51 C52 1.400(5)
C51 C56 1.388(5)
C52 C53 1.393(5)
C82 C83 1.394
C82 C811 1.607
C82 C821 0.705
C82 C831 1.044
C83 C84 1.395
C83 C821 1.381
C83 C831 1.785
C84 C85 1.394
C85 C86 1.395
C86 C811 1.385
C811 C821 1.394
C811 C861 1.394
C821 C831 1.395
C831 C841 1.394
C841 C851 1.395
C851 C861 1.394
